data_7209036
loop_
_publ_author_name
'Bezzu, C. Grazia'
'Kariuki, Benson M.'
'Helliwell, Madeleine'
'Tuna, Floriana'
'Warren, John E.'
'Allan, David R.'
'McKeown, Neil B.'

_publ_section_title
;
 In-situ coordination chemistry within cobalt-containing phthalocyanine
 nanoporous crystals
;
_journal_issue 8
_journal_name_full CrystEngComm
_journal_page_first 1545
_journal_paper_doi 10.1039/c2ce26463c
_journal_volume 15
_journal_year 2013
_chemical_formula_sum 'C141.17 H156.92 Cl7.75 Co N10 O8.58'
_chemical_formula_weight 2464.68
_chemical_name_systematic
;
?
;
_space_group_IT_number 222
_symmetry_cell_setting cubic
_symmetry_space_group_name_Hall '-P 4a 2bc 3'
_symmetry_space_group_name_H-M 'P n -3 n :2'
_atom_sites_solution_hydrogens geom
_atom_sites_solution_primary direct
_atom_sites_solution_secondary difmap
_audit_creation_method SHELXL-97
_cell_angle_alpha 90.00
_cell_angle_beta 90.00
_cell_angle_gamma 90.00
_cell_formula_units_Z 12
_cell_length_a 37.4921(9)
_cell_length_b 37.4921(9)
_cell_length_c 37.4921(9)
_cell_measurement_reflns_used 7998
_cell_measurement_temperature 100(2)
_cell_measurement_theta_max 16.68
_cell_measurement_theta_min 2.23
_cell_volume 52701(2)
_computing_cell_refinement 'Bruker SMART'
_computing_data_collection 'Bruker SMART'
_computing_data_reduction 'Bruker SAINT'
_computing_molecular_graphics 'Bruker SHELXTL'
_computing_publication_material 'Bruker SHELXTL'
_computing_structure_refinement 'SHELXL-97 (Sheldrick, 1997)'
_computing_structure_solution 'SHELXS-97 (Sheldrick, 1990)'
_diffrn_ambient_temperature 100(2)
_diffrn_measured_fraction_theta_full 0.998
_diffrn_measured_fraction_theta_max 0.998
_diffrn_measurement_device_type 'CCD area detector'
_diffrn_measurement_method 'phi and omega scans'
_diffrn_radiation_monochromator silicon
_diffrn_radiation_source 'Station 9.8, SRS, Daresbury'
_diffrn_radiation_type synchrotron
_diffrn_radiation_wavelength 0.68840
_diffrn_reflns_av_R_equivalents 0.0000
_diffrn_reflns_av_sigmaI/netI 0.0462
_diffrn_reflns_limit_h_max 25
_diffrn_reflns_limit_h_min 0
_diffrn_reflns_limit_k_max 31
_diffrn_reflns_limit_k_min 0
_diffrn_reflns_limit_l_max 44
_diffrn_reflns_limit_l_min 2
_diffrn_reflns_number 7777
_diffrn_reflns_theta_full 24.19
_diffrn_reflns_theta_max 24.19
_diffrn_reflns_theta_min 1.82
_exptl_absorpt_coefficient_mu 0.261
_exptl_absorpt_correction_T_max 0.8591
_exptl_absorpt_correction_T_min 0.8184
_exptl_absorpt_correction_type multi-scan
_exptl_absorpt_process_details SADABS
_exptl_crystal_colour green
_exptl_crystal_density_diffrn 0.932
_exptl_crystal_density_method 'not measured'
_exptl_crystal_description block
_exptl_crystal_F_000 15616
_exptl_crystal_size_max 0.80
_exptl_crystal_size_mid 0.60
_exptl_crystal_size_min 0.60
_refine_diff_density_max 0.696
_refine_diff_density_min -1.164
_refine_diff_density_rms 0.096
_refine_ls_extinction_method none
_refine_ls_goodness_of_fit_ref 1.581
_refine_ls_hydrogen_treatment constr
_refine_ls_matrix_type full
_refine_ls_number_parameters 340
_refine_ls_number_reflns 7777
_refine_ls_number_restraints 14
_refine_ls_restrained_S_all 1.587
_refine_ls_R_factor_all 0.1797
_refine_ls_R_factor_gt 0.1455
_refine_ls_shift/su_max 0.000
_refine_ls_shift/su_mean 0.000
_refine_ls_structure_factor_coef Fsqd
_refine_ls_weighting_details 'calc w=1/[\s^2^(Fo^2^)+(0.2000P)^2^+0.0000P] where P=(Fo^2^+2Fc^2^)/3'
_refine_ls_weighting_scheme calc
_refine_ls_wR_factor_gt 0.4179
_refine_ls_wR_factor_ref 0.4358
_reflns_number_gt 4688
_reflns_number_total 7777
_reflns_threshold_expression >2sigma(I)
_cod_data_source_file c2ce26463c.txt
_cod_data_source_block PNC[Co-vBipy]
_cod_depositor_comments
;
The following automatic conversions were performed:

'_symmetry_cell_setting' value 'Cubic' changed to 'cubic' according
to /home/saulius/struct/CIF-dictionaries/cif_core.dic dictionary
named 'cif_core.dic' version 2.4.2 from 2011-04-26.

Automatic conversion script
Id: cif_fix_values 1891 2012-01-12 08:04:46Z andrius 
;
_cod_original_sg_symbol_H-M Pn-3n
_cod_database_code 7209036

loop_
_symmetry_equiv_pos_as_xyz
'x, y, z'
'-x+1/2, -y+1/2, z'
'-x+1/2, y, -z+1/2'
'x, -y+1/2, -z+1/2'
'z, x, y'
'z, -x+1/2, -y+1/2'
'-z+1/2, -x+1/2, y'
'-z+1/2, x, -y+1/2'
'y, z, x'
'-y+1/2, z, -x+1/2'
'y, -z+1/2, -x+1/2'
'-y+1/2, -z+1/2, x'
'y, x, -z+1/2'
'-y+1/2, -x+1/2, -z+1/2'
'y, -x+1/2, z'
'-y+1/2, x, z'
'x, z, -y+1/2'
'-x+1/2, z, y'
'-x+1/2, -z+1/2, -y+1/2'
'x, -z+1/2, y'
'z, y, -x+1/2'
'z, -y+1/2, x'
'-z+1/2, y, x'
'-z+1/2, -y+1/2, -x+1/2'
'-x, -y, -z'
'x-1/2, y-1/2, -z'
'x-1/2, -y, z-1/2'
'-x, y-1/2, z-1/2'
'-z, -x, -y'
'-z, x-1/2, y-1/2'
'z-1/2, x-1/2, -y'
'z-1/2, -x, y-1/2'
'-y, -z, -x'
'y-1/2, -z, x-1/2'
'-y, z-1/2, x-1/2'
'y-1/2, z-1/2, -x'
'-y, -x, z-1/2'
'y-1/2, x-1/2, z-1/2'
'-y, x-1/2, -z'
'y-1/2, -x, -z'
'-x, -z, y-1/2'
'x-1/2, -z, -y'
'x-1/2, z-1/2, y-1/2'
'-x, z-1/2, -y'
'-z, -y, x-1/2'
'-z, y-1/2, -x'
'z-1/2, -y, -x'
'z-1/2, y-1/2, x-1/2'

loop_
_atom_site_label
_atom_site_type_symbol
_atom_site_fract_x
_atom_site_fract_y
_atom_site_fract_z
_atom_site_U_iso_or_equiv
_atom_site_adp_type
_atom_site_occupancy
_atom_site_symmetry_multiplicity
_atom_site_calc_flag
_atom_site_refinement_flags
_atom_site_disorder_assembly
_atom_site_disorder_group
Co1 Co 0.7500 0.7500 0.07761(4) 0.0607(5) Uani 1 4 d S . .
O1 O 0.61106(10) 0.90381(10) 0.11068(12) 0.0782(11) Uani 1 1 d . A .
O2 O 0.66872(9) 0.93957(9) 0.11137(12) 0.0752(11) Uani 1 1 d . . .
N1 N 0.72207(11) 0.79271(11) 0.08185(12) 0.0634(12) Uani 1 1 d . A .
N2 N 0.76818(12) 0.83771(11) 0.08522(13) 0.0689(12) Uani 1 1 d . A .
C1 C 0.67454(14) 0.83186(13) 0.08883(15) 0.0650(14) Uani 1 1 d . . .
C2 C 0.64151(14) 0.84825(14) 0.09550(16) 0.0681(14) Uani 1 1 d . A .
H2 H 0.6200 0.8349 0.0950 0.102 Uiso 1 1 calc R . .
C3 C 0.64118(14) 0.88331(15) 0.10257(16) 0.0695(15) Uani 1 1 d . . .
C4 C 0.67341(14) 0.90412(13) 0.10190(15) 0.0658(14) Uani 1 1 d . A .
C5 C 0.70526(15) 0.88866(14) 0.09436(17) 0.0719(15) Uani 1 1 d . . .
H5 H 0.7266 0.9023 0.0931 0.108 Uiso 1 1 calc R A .
C6 C 0.70541(13) 0.85135(14) 0.08850(15) 0.0661(14) Uani 1 1 d . A .
C7 C 0.73472(13) 0.82683(13) 0.08384(15) 0.0606(13) Uani 1 1 d . . .
C8 C 0.79500(13) 0.81487(13) 0.08469(15) 0.0629(13) Uani 1 1 d . . .
C9 C 0.57864(15) 0.88628(16) 0.11366(19) 0.0744(16) Uani 1 1 d . . .
C10 C 0.57046(17) 0.87216(16) 0.1467(2) 0.090(2) Uani 1 1 d . A .
C11 C 0.5355(2) 0.8555(2) 0.1514(3) 0.132(4) Uani 1 1 d . . .
H11 H 0.5290 0.8445 0.1732 0.198 Uiso 1 1 calc R A .
C12 C 0.5129(2) 0.8564(3) 0.1235(4) 0.136(4) Uani 1 1 d . A .
H12 H 0.4897 0.8467 0.1265 0.205 Uiso 1 1 calc R . .
C13 C 0.5219(2) 0.8708(3) 0.0905(3) 0.129(3) Uani 1 1 d . . .
H13 H 0.5053 0.8701 0.0714 0.193 Uiso 1 1 calc R A .
C14 C 0.55651(18) 0.8870(2) 0.0855(2) 0.100(2) Uani 1 1 d . A .
C15 C 0.59575(19) 0.87373(17) 0.1774(2) 0.092(2) Uani 1 1 d . . .
H15 H 0.6199 0.8676 0.1679 0.138 Uiso 1 1 calc R A .
C16 C 0.5982(2) 0.91104(19) 0.1925(2) 0.098(2) Uani 1 1 d . A .
H16A H 0.5752 0.9179 0.2028 0.147 Uiso 1 1 calc R . .
H16B H 0.6046 0.9277 0.1734 0.147 Uiso 1 1 calc R . .
H16C H 0.6166 0.9117 0.2111 0.147 Uiso 1 1 calc R . .
C17 C 0.5877(3) 0.8471(2) 0.2083(2) 0.130(3) Uani 1 1 d . A .
H17A H 0.5633 0.8507 0.2167 0.195 Uiso 1 1 calc R . .
H17B H 0.6044 0.8513 0.2279 0.195 Uiso 1 1 calc R . .
H17C H 0.5905 0.8226 0.1995 0.195 Uiso 1 1 calc R . .
C18 C 0.5668(2) 0.9058(3) 0.0515(2) 0.116(3) Uani 1 1 d . . .
H18 H 0.5926 0.9003 0.0475 0.174 Uiso 1 1 calc R A .
C19 C 0.5470(3) 0.8928(3) 0.0179(3) 0.166(4) Uani 1 1 d . A .
H19A H 0.5514 0.9094 -0.0018 0.248 Uiso 1 1 calc R . .
H19B H 0.5213 0.8917 0.0228 0.248 Uiso 1 1 calc R . .
H19C H 0.5556 0.8690 0.0114 0.248 Uiso 1 1 calc R . .
C20 C 0.5643(3) 0.9457(3) 0.0543(3) 0.143(4) Uani 1 1 d . A .
H20A H 0.5612 0.9559 0.0304 0.214 Uiso 1 1 calc R . .
H20B H 0.5862 0.9551 0.0650 0.214 Uiso 1 1 calc R . .
H20C H 0.5438 0.9521 0.0692 0.214 Uiso 1 1 calc R . .
C21A C 0.70050(19) 0.9600(2) 0.1139(2) 0.064(4) Uiso 0.479(13) 1 d PG A 1
C22A C 0.7097(2) 0.9806(2) 0.0846(2) 0.071(3) Uiso 0.479(13) 1 d PG A 1
C23A C 0.7401(3) 1.0020(2) 0.0857(2) 0.079(4) Uiso 0.479(13) 1 d PG A 1
H23A H 0.7464 1.0161 0.0656 0.119 Uiso 0.479(13) 1 calc PR A 1
C24A C 0.7611(2) 1.0026(2) 0.1162(3) 0.082(4) Uiso 0.479(13) 1 d PG A 1
H24A H 0.7818 1.0172 0.1170 0.123 Uiso 0.479(13) 1 calc PR A 1
C25A C 0.75188(19) 0.9819(2) 0.1455(2) 0.077(4) Uiso 0.479(13) 1 d PG A 1
H25A H 0.7663 0.9824 0.1664 0.116 Uiso 0.479(13) 1 calc PR A 1
C26A C 0.7216(2) 0.9606(2) 0.1444(2) 0.057(3) Uiso 0.479(13) 1 d PG A 1
C21B C 0.69663(18) 0.9603(2) 0.1041(2) 0.065(3) Uiso 0.521(13) 1 d PG A 2
C22B C 0.6993(2) 0.9801(2) 0.0729(2) 0.070(3) Uiso 0.521(13) 1 d PG A 2
C23B C 0.7287(2) 1.0021(2) 0.0674(2) 0.093(4) Uiso 0.521(13) 1 d PG A 2
H23B H 0.7305 1.0157 0.0460 0.139 Uiso 0.521(13) 1 calc PR A 2
C24B C 0.7553(2) 1.0043(2) 0.0931(3) 0.088(4) Uiso 0.521(13) 1 d PG A 2
H24B H 0.7754 1.0193 0.0893 0.133 Uiso 0.521(13) 1 calc PR A 2
C25B C 0.75262(19) 0.9845(2) 0.1243(3) 0.091(4) Uiso 0.521(13) 1 d PG A 2
H25B H 0.7708 0.9859 0.1418 0.137 Uiso 0.521(13) 1 calc PR A 2
C26B C 0.7233(2) 0.9625(2) 0.1298(2) 0.071(3) Uiso 0.521(13) 1 d PGD A 2
C27A C 0.6865(5) 0.9788(4) 0.0501(4) 0.080(4) Uiso 0.479(13) 1 d P A 1
H27A H 0.6804 0.9530 0.0467 0.120 Uiso 0.479(13) 1 calc PR A 1
C28A C 0.6488(5) 0.9995(6) 0.0545(6) 0.115(6) Uiso 0.479(13) 1 d P A 1
H28D H 0.6387 1.0043 0.0309 0.173 Uiso 0.479(13) 1 calc PR A 1
H28E H 0.6527 1.0221 0.0671 0.173 Uiso 0.479(13) 1 calc PR A 1
H28F H 0.6322 0.9846 0.0682 0.173 Uiso 0.479(13) 1 calc PR A 1
C29A C 0.7073(6) 0.9900(6) 0.0171(6) 0.133(7) Uiso 0.479(13) 1 d P A 1
H29A H 0.7180 0.9688 0.0059 0.200 Uiso 0.479(13) 1 calc PR A 1
H29B H 0.7262 1.0067 0.0239 0.200 Uiso 0.479(13) 1 calc PR A 1
H29C H 0.6912 1.0015 0.0001 0.200 Uiso 0.479(13) 1 calc PR A 1
C27B C 0.6685(5) 0.9766(4) 0.0464(4) 0.091(4) Uiso 0.521(13) 1 d PD A 2
H27B H 0.6501 0.9602 0.0565 0.137 Uiso 0.521(13) 1 calc PR A 2
C28B C 0.6526(5) 1.0120(5) 0.0412(6) 0.122(6) Uiso 0.521(13) 1 d P A 2
H28A H 0.6667 1.0255 0.0239 0.183 Uiso 0.521(13) 1 calc PR A 2
H28B H 0.6521 1.0248 0.0640 0.183 Uiso 0.521(13) 1 calc PR A 2
H28C H 0.6281 1.0093 0.0323 0.183 Uiso 0.521(13) 1 calc PR A 2
C29B C 0.6863(9) 0.9589(9) 0.0162(7) 0.225(14) Uiso 0.521(13) 1 d PD A 2
H29D H 0.6984 0.9374 0.0246 0.338 Uiso 0.521(13) 1 calc PR A 2
H29E H 0.7038 0.9752 0.0056 0.338 Uiso 0.521(13) 1 calc PR A 2
H29F H 0.6685 0.9524 -0.0018 0.338 Uiso 0.521(13) 1 calc PR A 2
C30 C 0.7179(2) 0.9412(2) 0.1679(3) 0.134(4) Uani 1 1 d D . .
H30 H 0.7019 0.9207 0.1616 0.202 Uiso 1 1 calc R A 1
C31 C 0.7045(3) 0.9621(3) 0.2024(4) 0.161(4) Uani 1 1 d . A .
H31A H 0.7019 0.9453 0.2223 0.242 Uiso 1 1 calc R . .
H31B H 0.6814 0.9732 0.1974 0.242 Uiso 1 1 calc R . .
H31C H 0.7219 0.9805 0.2087 0.242 Uiso 1 1 calc R . .
C32A C 0.7581(6) 0.9283(7) 0.1773(6) 0.130(9) Uiso 0.48(3) 1 d P A 1
H32A H 0.7577 0.9131 0.1985 0.195 Uiso 0.48(3) 1 calc PR A 1
H32B H 0.7731 0.9492 0.1818 0.195 Uiso 0.48(3) 1 calc PR A 1
H32C H 0.7679 0.9148 0.1571 0.195 Uiso 0.48(3) 1 calc PR A 1
C32B C 0.7383(6) 0.9072(6) 0.1831(5) 0.123(8) Uiso 0.52(3) 1 d P A 2
H32D H 0.7406 0.8892 0.1643 0.185 Uiso 0.52(3) 1 calc PR A 2
H32E H 0.7249 0.8971 0.2031 0.185 Uiso 0.52(3) 1 calc PR A 2
H32F H 0.7622 0.9143 0.1912 0.185 Uiso 0.52(3) 1 calc PR A 2
Cl3S Cl 0.71055(15) 0.04613(15) 0.93148(14) 0.1371(16) Uiso 0.50 1 d P . .
Cl1 Cl 0.7535(3) -0.0020(3) 0.8814(3) 0.231(4) Uiso 0.50 1 d P . .
Cl2 Cl 0.6767(4) -0.0025(4) 0.8803(4) 0.311(6) Uiso 0.50 1 d P . .
C7S C 0.7148(4) 0.0265(4) 0.8946(4) 0.109(5) Uiso 0.50 1 d P . .
N1S N 0.7500 0.7500 0.0215(3) 0.086(3) Uani 1 4 d SD . .
C1S C 0.7570(6) 0.7800(5) 0.0009(6) 0.154(7) Uiso 0.50 1 d PD . .
C2S C 0.7576(6) 0.7811(11) -0.0359(7) 0.300 Uiso 0.50 1 d PD . .
C3S C 0.7500 0.7500 -0.0562(17) 0.300 Uiso 1 4 d SD . .
C4S C 0.7500 0.7500 -0.0968(17) 0.300 Uiso 1 4 d SD . .
C5S C 0.7596(13) 0.7826(11) -0.1148(12) 0.300 Uiso 0.50 1 d PD . .
C6S C 0.7615(13) 0.7841(9) -0.1527(12) 0.300 Uiso 0.50 1 d PD . .
N2S N 0.7500 0.7500 -0.1655(12) 0.300 Uiso 1 4 d SD . .

loop_
_atom_site_aniso_label
_atom_site_aniso_U_11
_atom_site_aniso_U_22
_atom_site_aniso_U_33
_atom_site_aniso_U_23
_atom_site_aniso_U_13
_atom_site_aniso_U_12
Co1 0.0464(5) 0.0464(5) 0.0893(11) 0.000 0.000 0.000
O1 0.060(2) 0.064(2) 0.111(3) -0.005(2) 0.018(2) 0.0088(17)
O2 0.061(2) 0.049(2) 0.115(3) -0.0098(19) 0.012(2) 0.0017(16)
N1 0.047(2) 0.051(2) 0.092(3) 0.007(2) 0.008(2) 0.0031(17)
N2 0.058(3) 0.056(3) 0.093(3) -0.002(2) 0.004(2) -0.003(2)
C1 0.058(3) 0.054(3) 0.083(4) 0.009(2) 0.007(3) 0.001(2)
C2 0.052(3) 0.057(3) 0.096(4) 0.010(3) 0.008(3) 0.003(2)
C3 0.057(3) 0.061(3) 0.090(4) 0.001(3) 0.016(3) 0.016(2)
C4 0.060(3) 0.050(3) 0.088(4) 0.000(2) 0.007(3) 0.007(2)
C5 0.063(3) 0.050(3) 0.104(4) -0.001(3) 0.007(3) 0.002(2)
C6 0.050(3) 0.057(3) 0.091(4) 0.006(3) 0.011(3) 0.005(2)
C7 0.048(3) 0.051(3) 0.084(4) -0.002(2) 0.009(2) -0.004(2)
C8 0.053(3) 0.049(3) 0.087(4) -0.003(2) 0.001(2) 0.000(2)
C9 0.051(3) 0.070(3) 0.102(5) -0.015(3) 0.015(3) 0.007(3)
C10 0.066(4) 0.068(4) 0.137(6) -0.031(4) 0.032(4) -0.003(3)
C11 0.075(5) 0.097(5) 0.223(11) -0.055(6) 0.062(6) -0.006(4)
C12 0.057(4) 0.153(8) 0.199(11) -0.098(8) 0.018(6) -0.014(5)
C13 0.075(5) 0.156(8) 0.155(9) -0.065(7) 0.006(5) 0.012(5)
C14 0.062(4) 0.108(5) 0.130(7) -0.039(5) 0.013(4) 0.023(4)
C15 0.084(4) 0.071(4) 0.121(6) -0.002(4) 0.024(4) -0.007(3)
C16 0.099(5) 0.087(5) 0.107(5) -0.011(4) 0.003(4) 0.002(4)
C17 0.185(9) 0.086(5) 0.120(7) 0.011(4) 0.053(6) -0.007(5)
C18 0.100(5) 0.137(7) 0.111(6) -0.032(5) -0.019(5) 0.033(5)
C19 0.177(10) 0.173(10) 0.147(9) -0.012(7) -0.035(8) 0.049(8)
C20 0.157(9) 0.114(7) 0.157(8) -0.015(6) 0.017(7) 0.050(6)
C30 0.134(7) 0.092(5) 0.178(9) -0.038(6) -0.074(6) 0.045(5)
C31 0.124(8) 0.145(9) 0.214(12) -0.033(8) -0.022(7) 0.037(7)
N1S 0.078(4) 0.078(4) 0.100(8) 0.000 0.000 0.000

loop_
_atom_type_symbol
_atom_type_description
_atom_type_scat_dispersion_real
_atom_type_scat_dispersion_imag
_atom_type_scat_source
C C 0.0033 0.0016 'International Tables Vol C Tables 4.2.6.8 and 6.1.1.4'
H H 0.0000 0.0000 'International Tables Vol C Tables 4.2.6.8 and 6.1.1.4'
N N 0.0061 0.0033 'International Tables Vol C Tables 4.2.6.8 and 6.1.1.4'
O O 0.0106 0.0060 'International Tables Vol C Tables 4.2.6.8 and 6.1.1.4'
Co Co 0.3494 0.9721 'International Tables Vol C Tables 4.2.6.8 and 6.1.1.4'
Cl Cl 0.1484 0.1585 'International Tables Vol C Tables 4.2.6.8 and 6.1.1.4'

loop_
_geom_angle_atom_site_label_1
_geom_angle_atom_site_label_2
_geom_angle_atom_site_label_3
_geom_angle
_geom_angle_site_symmetry_1
_geom_angle_site_symmetry_3
N1 Co1 N1 170.5(3) . 2_665
N1 Co1 N1 89.61(2) . 15_565
N1 Co1 N1 89.60(2) 2_665 15_565
N1 Co1 N1 89.60(2) . 16_655
N1 Co1 N1 89.61(2) 2_665 16_655
N1 Co1 N1 170.5(3) 15_565 16_655
N1 Co1 N1S 94.76(15) . .
N1 Co1 N1S 94.76(15) 2_665 .
N1 Co1 N1S 94.76(15) 15_565 .
N1 Co1 N1S 94.76(15) 16_655 .
C9 O1 C3 117.7(4) . .
C21B O2 C4 114.1(5) . .
C21B O2 C21A 16.1(5) . .
C4 O2 C21A 115.3(5) . .
C7 N1 C8 106.5(4) . 16_655
C7 N1 Co1 126.6(3) . .
C8 N1 Co1 126.9(3) 16_655 .
C7 N2 C8 121.5(4) . .
C6 C1 C2 120.9(5) . .
C6 C1 C8 106.1(4) . 16_655
C2 C1 C8 132.8(5) . 16_655
C3 C2 C1 118.2(5) . .
C3 C2 H2 120.9 . .
C1 C2 H2 120.9 . .
C2 C3 O1 126.1(5) . .
C2 C3 C4 121.4(5) . .
O1 C3 C4 112.6(5) . .
C5 C4 O2 125.0(5) . .
C5 C4 C3 120.7(5) . .
O2 C4 C3 114.1(4) . .
C4 C5 C6 117.2(5) . .
C4 C5 H5 121.4 . .
C6 C5 H5 121.4 . .
C1 C6 C5 121.5(5) . .
C1 C6 C7 107.7(4) . .
C5 C6 C7 130.6(5) . .
N2 C7 N1 128.4(5) . .
N2 C7 C6 121.5(4) . .
N1 C7 C6 109.8(4) . .
N2 C8 N1 126.8(4) . 15_565
N2 C8 C1 123.2(4) . 15_565
N1 C8 C1 109.9(4) 15_565 15_565
C14 C9 C10 125.1(6) . .
C14 C9 O1 118.0(7) . .
C10 C9 O1 116.7(6) . .
C9 C10 C11 118.0(8) . .
C9 C10 C15 122.4(6) . .
C11 C10 C15 119.6(8) . .
C12 C11 C10 117.4(10) . .
C12 C11 H11 121.3 . .
C10 C11 H11 121.3 . .
C11 C12 C13 123.2(9) . .
C11 C12 H12 118.4 . .
C13 C12 H12 118.4 . .
C12 C13 C14 119.7(9) . .
C12 C13 H13 120.1 . .
C14 C13 H13 120.1 . .
C9 C14 C13 116.4(9) . .
C9 C14 C18 121.0(7) . .
C13 C14 C18 122.4(9) . .
C10 C15 C16 111.3(6) . .
C10 C15 C17 115.2(7) . .
C16 C15 C17 109.2(7) . .
C10 C15 H15 106.9 . .
C16 C15 H15 106.9 . .
C17 C15 H15 106.9 . .
C15 C16 H16A 109.5 . .
C15 C16 H16B 109.5 . .
H16A C16 H16B 109.5 . .
C15 C16 H16C 109.5 . .
H16A C16 H16C 109.5 . .
H16B C16 H16C 109.5 . .
C15 C17 H17A 109.5 . .
C15 C17 H17B 109.5 . .
H17A C17 H17B 109.5 . .
C15 C17 H17C 109.5 . .
H17A C17 H17C 109.5 . .
H17B C17 H17C 109.5 . .
C20 C18 C14 113.0(7) . .
C20 C18 C19 110.0(8) . .
C14 C18 C19 114.8(9) . .
C20 C18 H18 106.1 . .
C14 C18 H18 106.1 . .
C19 C18 H18 106.1 . .
C18 C19 H19A 109.5 . .
C18 C19 H19B 109.5 . .
H19A C19 H19B 109.5 . .
C18 C19 H19C 109.5 . .
H19A C19 H19C 109.5 . .
H19B C19 H19C 109.5 . .
C18 C20 H20A 109.5 . .
C18 C20 H20B 109.5 . .
H20A C20 H20B 109.5 . .
C18 C20 H20C 109.5 . .
H20A C20 H20C 109.5 . .
H20B C20 H20C 109.5 . .
C22A C21A C26A 120.0 . .
C22A C21A O2 117.2(5) . .
C26A C21A O2 122.8(5) . .
C21A C22A C23A 120.0 . .
C21A C22A C27A 119.4(7) . .
C23A C22A C27A 120.6(7) . .
C22A C23A C24A 120.0 . .
C22A C23A H23A 120.0 . .
C24A C23A H23A 120.0 . .
C23A C24A C25A 120.0 . .
C23A C24A H24A 120.0 . .
C25A C24A H24A 120.0 . .
C26A C25A C24A 120.0 . .
C26A C25A H25A 120.0 . .
C24A C25A H25A 120.0 . .
C30 C26A C25A 116.0(7) . .
C30 C26A C21A 123.3(7) . .
C25A C26A C21A 120.0 . .
O2 C21B C22B 122.8(5) . .
O2 C21B C26B 117.2(5) . .
C22B C21B C26B 120.0 . .
C21B C22B C23B 120.0 . .
C21B C22B C27B 116.5(8) . .
C23B C22B C27B 123.5(7) . .
C24B C23B C22B 120.0 . .
C24B C23B H23B 120.0 . .
C22B C23B H23B 120.0 . .
C23B C24B C25B 120.0 . .
C23B C24B H24B 120.0 . .
C25B C24B H24B 120.0 . .
C26B C25B C24B 120.0 . .
C26B C25B H25B 120.0 . .
C24B C25B H25B 120.0 . .
C25B C26B C21B 120.0 . .
C25B C26B C30 120.9(6) . .
C21B C26B C30 118.9(6) . .
C29A C27A C22A 112.0(14) . .
C29A C27A C28A 113.4(14) . .
C22A C27A C28A 112.4(12) . .
C29A C27A H27A 106.1 . .
C22A C27A H27A 106.1 . .
C28A C27A H27A 106.1 . .
C27A C28A H28D 109.5 . .
C27A C28A H28E 109.5 . .
H28D C28A H28E 109.5 . .
C27A C28A H28F 109.5 . .
H28D C28A H28F 109.5 . .
H28E C28A H28F 109.5 . .
C27A C29A H29A 109.5 . .
C27A C29A H29B 109.5 . .
H29A C29A H29B 109.5 . .
C27A C29A H29C 109.5 . .
H29A C29A H29C 109.5 . .
H29B C29A H29C 109.5 . .
C28B C27B C29B 119.4(19) . .
C28B C27B C22B 108.4(13) . .
C29B C27B C22B 101.3(18) . .
C28B C27B H27B 109.0 . .
C29B C27B H27B 109.0 . .
C22B C27B H27B 109.0 . .
C27B C28B H28A 109.5 . .
C27B C28B H28B 109.5 . .
H28A C28B H28B 109.5 . .
C27B C28B H28C 109.5 . .
H28A C28B H28C 109.5 . .
H28B C28B H28C 109.5 . .
C27B C29B H29D 109.5 . .
C27B C29B H29E 109.5 . .
H29D C29B H29E 109.5 . .
C27B C29B H29F 109.5 . .
H29D C29B H29F 109.5 . .
H29E C29B H29F 109.5 . .
C26A C30 C32B 136.2(12) . .
C26A C30 C31 110.4(9) . .
C32B C30 C31 104.7(10) . .
C26A C30 C32A 104.0(12) . .
C32B C30 C32A 40.2(9) . .
C31 C30 C32A 105.2(10) . .
C26A C30 C26B 10.3(6) . .
C32B C30 C26B 129.7(10) . .
C31 C30 C26B 120.2(8) . .
C32A C30 C26B 102.6(10) . .
C26A C30 H30 112.3 . .
C32B C30 H30 76.0 . .
C31 C30 H30 112.3 . .
C32A C30 H30 112.3 . .
C26B C30 H30 104.1 . .
C30 C31 H31A 109.5 . .
C30 C31 H31B 109.5 . .
H31A C31 H31B 109.5 . .
C30 C31 H31C 109.5 . .
H31A C31 H31C 109.5 . .
H31B C31 H31C 109.5 . .
C30 C32A H32A 109.5 . .
C30 C32A H32B 109.5 . .
C30 C32A H32C 109.5 . .
C30 C32B H32D 109.5 . .
C30 C32B H32E 109.5 . .
H32D C32B H32E 109.5 . .
C30 C32B H32F 109.5 . .
H32D C32B H32F 109.5 . .
H32E C32B H32F 109.5 . .
Cl3S C7S Cl1 125.4(11) . .
Cl3S C7S Cl2 116.4(11) . .
Cl1 C7S Cl2 100.6(10) . .
C1S N1S C1S 72.0(11) 16_655 .
C1S N1S C1S 72.0(11) 16_655 2_665
C1S N1S C1S 113(2) . 2_665
C1S N1S C1S 113(2) 16_655 15_565
C1S N1S C1S 72.0(11) . 15_565
C1S N1S C1S 72.0(11) 2_665 15_565
C1S N1S Co1 123.7(11) 16_655 .
C1S N1S Co1 123.7(11) . .
C1S N1S Co1 123.7(11) 2_665 .
C1S N1S Co1 123.7(11) 15_565 .
C2S C1S N1S 126(3) . .
C2S C1S C1S 91.7(14) . 16_655
N1S C1S C1S 54.0(5) . 16_655
C2S C1S C1S 91.0(14) . 15_565
N1S C1S C1S 54.0(5) . 15_565
C1S C1S C1S 90.000(8) 16_655 15_565
C1S C2S C3S 120(5) . .
C1S C2S C2S 88.9(14) . 15_565
C3S C2S C2S 53.3(14) . 15_565
C1S C2S C2S 88.3(14) . 16_655
C3S C2S C2S 53.3(14) . 16_655
C2S C2S C2S 89.993(7) 15_565 16_655
C2S C3S C2S 115(6) 15_565 16_655
C2S C3S C2S 73(3) 15_565 .
C2S C3S C2S 73(3) 16_655 .
C2S C3S C2S 73(3) 15_565 2_665
C2S C3S C2S 73(3) 16_655 2_665
C2S C3S C2S 115(6) . 2_665
C2S C3S C4S 122(3) 15_565 .
C2S C3S C4S 122(3) 16_655 .
C2S C3S C4S 122(3) . .
C2S C3S C4S 122(3) 2_665 .
C5S C4S C5S 77(3) 16_655 2_665
C5S C4S C5S 77(3) 16_655 .
C5S C4S C5S 124(7) 2_665 .
C5S C4S C5S 124(7) 16_655 15_565
C5S C4S C5S 77(3) 2_665 15_565
C5S C4S C5S 77(3) . 15_565
C5S C4S C3S 118(3) 16_655 .
C5S C4S C3S 118(3) 2_665 .
C5S C4S C3S 118(3) . .
C5S C4S C3S 118(3) 15_565 .
C6S C5S C4S 121(5) . .
C6S C5S C5S 94(3) . 16_655
C4S C5S C5S 51.3(14) . 16_655
C6S C5S C5S 91(3) . 15_565
C4S C5S C5S 51.3(14) . 15_565
C5S C5S C5S 90.003(10) 16_655 15_565
C5S C6S N2S 107(5) . .
C5S C6S C6S 86(2) . 16_655
N2S C6S C6S 48.2(9) . 16_655
C5S C6S C6S 89(3) . 15_565
N2S C6S C6S 48.2(9) . 15_565
C6S C6S C6S 89.998(10) 16_655 15_565
C6S N2S C6S 83.5(18) 15_565 .
C6S N2S C6S 141(6) 15_565 16_655
C6S N2S C6S 83.5(18) . 16_655
C6S N2S C6S 83.5(18) 15_565 2_665
C6S N2S C6S 141(6) . 2_665
C6S N2S C6S 83.5(18) 16_655 2_665

loop_
_geom_bond_atom_site_label_1
_geom_bond_atom_site_label_2
_geom_bond_distance
_geom_bond_site_symmetry_2
Co1 N1 1.920(4) .
Co1 N1 1.920(4) 2_665
Co1 N1 1.920(4) 15_565
Co1 N1 1.920(4) 16_655
Co1 N1S 2.105(12) .
O1 C9 1.386(7) .
O1 C3 1.399(6) .
O2 C21B 1.332(6) .
O2 C4 1.387(6) .
O2 C21A 1.419(7) .
N1 C7 1.366(6) .
N1 C8 1.392(6) 16_655
N2 C7 1.320(7) .
N2 C8 1.321(7) .
C1 C6 1.369(7) .
C1 C2 1.405(7) .
C1 C8 1.446(7) 16_655
C2 C3 1.341(8) .
C2 H2 0.9500 .
C3 C4 1.439(8) .
C4 C5 1.357(7) .
C5 C6 1.416(7) .
C5 H5 0.9500 .
C6 C7 1.443(7) .
C8 N1 1.392(6) 15_565
C8 C1 1.446(7) 15_565
C9 C14 1.343(10) .
C9 C10 1.382(10) .
C10 C11 1.463(10) .
C10 C15 1.493(11) .
C11 C12 1.344(14) .
C11 H11 0.9500 .
C12 C13 1.392(15) .
C12 H12 0.9500 .
C13 C14 1.444(12) .
C13 H13 0.9500 .
C14 C18 1.507(13) .
C15 C16 1.511(10) .
C15 C17 1.555(10) .
C15 H15 1.0000 .
C16 H16A 0.9800 .
C16 H16B 0.9800 .
C16 H16C 0.9800 .
C17 H17A 0.9800 .
C17 H17B 0.9800 .
C17 H17C 0.9800 .
C18 C20 1.503(12) .
C18 C19 1.542(13) .
C18 H18 1.0000 .
C19 H19A 0.9800 .
C19 H19B 0.9800 .
C19 H19C 0.9800 .
C20 H20A 0.9800 .
C20 H20B 0.9800 .
C20 H20C 0.9800 .
C21A C22A 1.3900 .
C21A C26A 1.3900 .
C22A C23A 1.3900 .
C22A C27A 1.559(16) .
C23A C24A 1.3900 .
C23A H23A 0.9500 .
C24A C25A 1.3900 .
C24A H24A 0.9500 .
C25A C26A 1.3900 .
C25A H25A 0.9500 .
C26A C30 1.151(11) .
C21B C22B 1.3900 .
C21B C26B 1.3900 .
C22B C23B 1.3900 .
C22B C27B 1.531(18) .
C23B C24B 1.3900 .
C23B H23B 0.9500 .
C24B C25B 1.3900 .
C24B H24B 0.9500 .
C25B C26B 1.3900 .
C25B H25B 0.9500 .
C26B C30 1.649(11) .
C27A C29A 1.52(2) .
C27A C28A 1.62(3) .
C27A H27A 1.0000 .
C28A H28D 0.9800 .
C28A H28E 0.9800 .
C28A H28F 0.9800 .
C29A H29A 0.9800 .
C29A H29B 0.9800 .
C29A H29C 0.9800 .
C27B C28B 1.47(2) .
C27B C29B 1.472(18) .
C27B H27B 1.0000 .
C28B H28A 0.9800 .
C28B H28B 0.9800 .
C28B H28C 0.9800 .
C29B H29D 0.9800 .
C29B H29E 0.9800 .
C29B H29F 0.9800 .
C30 C32B 1.593(19) .
C30 C31 1.595(14) .
C30 C32A 1.62(2) .
C30 H30 1.0000 .
C31 H31A 0.9800 .
C31 H31B 0.9800 .
C31 H31C 0.9800 .
C32A H32A 0.9800 .
C32A H32B 0.9800 .
C32A H32C 0.9800 .
C32B H32D 0.9800 .
C32B H32E 0.9800 .
C32B H32F 0.9800 .
Cl3S C7S 1.573(17) .
Cl1 C7S 1.87(2) .
Cl2 C7S 1.87(2) .
N1S C1S 1.387(16) 16_655
N1S C1S 1.388(16) .
N1S C1S 1.388(16) 2_665
N1S C1S 1.388(16) 15_565
C1S C2S 1.380(19) .
C1S C1S 1.63(3) 16_655
C1S C1S 1.63(3) 15_565
C2S C3S 1.422(18) .
C2S C2S 1.70(6) 15_565
C2S C2S 1.70(6) 16_655
C3S C2S 1.422(18) 15_565
C3S C2S 1.422(18) 16_655
C3S C2S 1.422(18) 2_665
C3S C4S 1.52(2) .
C4S C5S 1.443(19) 16_655
C4S C5S 1.443(19) 2_665
C4S C5S 1.443(19) .
C4S C5S 1.443(19) 15_565
C5S C6S 1.423(19) .
C5S C5S 1.80(6) 16_655
C5S C5S 1.80(6) 15_565
C6S N2S 1.431(19) .
C6S C6S 1.91(4) 16_655
C6S C6S 1.91(4) 15_565
N2S C6S 1.431(19) 15_565
N2S C6S 1.431(19) 16_655
N2S C6S 1.431(19) 2_665

loop_
_geom_torsion_atom_site_label_1
_geom_torsion_atom_site_label_2
_geom_torsion_atom_site_label_3
_geom_torsion_atom_site_label_4
_geom_torsion
_geom_torsion_site_symmetry_1
_geom_torsion_site_symmetry_4
N1 Co1 N1 C7 89.6(4) 2_665 .
N1 Co1 N1 C7 4.4(6) 15_565 .
N1 Co1 N1 C7 174.9(4) 16_655 .
N1S Co1 N1 C7 -90.4(4) . .
N1 Co1 N1 C8 -88.1(4) 2_665 16_655
N1 Co1 N1 C8 -173.3(4) 15_565 16_655
N1 Co1 N1 C8 -2.8(6) 16_655 16_655
N1S Co1 N1 C8 91.9(4) . 16_655
C6 C1 C2 C3 -2.0(9) . .
C8 C1 C2 C3 171.4(6) 16_655 .
C1 C2 C3 O1 -178.3(5) . .
C1 C2 C3 C4 2.7(9) . .
C9 O1 C3 C2 3.8(9) . .
C9 O1 C3 C4 -177.2(5) . .
C21B O2 C4 C5 16.0(9) . .
C21A O2 C4 C5 -1.7(9) . .
C21B O2 C4 C3 -167.5(6) . .
C21A O2 C4 C3 174.8(6) . .
C2 C3 C4 C5 -0.6(9) . .
O1 C3 C4 C5 -179.8(5) . .
C2 C3 C4 O2 -177.3(5) . .
O1 C3 C4 O2 3.6(7) . .
O2 C4 C5 C6 174.1(5) . .
C3 C4 C5 C6 -2.1(9) . .
C2 C1 C6 C5 -0.8(9) . .
C8 C1 C6 C5 -175.7(5) 16_655 .
C2 C1 C6 C7 175.5(5) . .
C8 C1 C6 C7 0.6(6) 16_655 .
C4 C5 C6 C1 2.8(9) . .
C4 C5 C6 C7 -172.5(6) . .
C8 N2 C7 N1 0.1(9) . .
C8 N2 C7 C6 172.8(5) . .
C8 N1 C7 N2 174.1(5) 16_655 .
Co1 N1 C7 N2 -4.0(8) . .
C8 N1 C7 C6 0.7(6) 16_655 .
Co1 N1 C7 C6 -177.3(4) . .
C1 C6 C7 N2 -174.8(5) . .
C5 C6 C7 N2 1.1(9) . .
C1 C6 C7 N1 -0.8(6) . .
C5 C6 C7 N1 175.0(6) . .
C7 N2 C8 N1 1.7(9) . 15_565
C7 N2 C8 C1 -175.2(5) . 15_565
C3 O1 C9 C14 -98.9(7) . .
C3 O1 C9 C10 86.7(6) . .
C14 C9 C10 C11 2.2(9) . .
O1 C9 C10 C11 176.2(5) . .
C14 C9 C10 C15 -177.1(6) . .
O1 C9 C10 C15 -3.2(8) . .
C9 C10 C11 C12 -2.8(9) . .
C15 C10 C11 C12 176.6(7) . .
C10 C11 C12 C13 2.9(12) . .
C11 C12 C13 C14 -2.2(14) . .
C10 C9 C14 C13 -1.5(10) . .
O1 C9 C14 C13 -175.4(6) . .
C10 C9 C14 C18 174.7(6) . .
O1 C9 C14 C18 0.8(9) . .
C12 C13 C14 C9 1.4(11) . .
C12 C13 C14 C18 -174.8(8) . .
C9 C10 C15 C16 73.1(8) . .
C11 C10 C15 C16 -106.2(7) . .
C9 C10 C15 C17 -161.9(6) . .
C11 C10 C15 C17 18.7(9) . .
C9 C14 C18 C20 -75.4(9) . .
C13 C14 C18 C20 100.5(9) . .
C9 C14 C18 C19 157.3(7) . .
C13 C14 C18 C19 -26.7(11) . .
C21B O2 C21A C22A 8(2) . .
C4 O2 C21A C22A 97.5(6) . .
C21B O2 C21A C26A -174(3) . .
C4 O2 C21A C26A -84.2(7) . .
C26A C21A C22A C23A 0.0 . .
O2 C21A C22A C23A 178.3(8) . .
C26A C21A C22A C27A 178.1(9) . .
O2 C21A C22A C27A -3.6(9) . .
C21A C22A C23A C24A 0.0 . .
C27A C22A C23A C24A -178.1(9) . .
C22A C23A C24A C25A 0.0 . .
C23A C24A C25A C26A 0.0 . .
C24A C25A C26A C30 171.3(10) . .
C24A C25A C26A C21A 0.0 . .
C22A C21A C26A C30 -170.6(11) . .
O2 C21A C26A C30 11.2(10) . .
C22A C21A C26A C25A 0.0 . .
O2 C21A C26A C25A -178.2(8) . .
C4 O2 C21B C22B 95.0(7) . .
C21A O2 C21B C22B -167(3) . .
C4 O2 C21B C26B -86.9(6) . .
C21A O2 C21B C26B 11(2) . .
O2 C21B C22B C23B 178.1(8) . .
C26B C21B C22B C23B 0.0 . .
O2 C21B C22B C27B -0.9(10) . .
C26B C21B C22B C27B -179.0(9) . .
C21B C22B C23B C24B 0.0 . .
C27B C22B C23B C24B 178.9(10) . .
C22B C23B C24B C25B 0.0 . .
C23B C24B C25B C26B 0.0 . .
C24B C25B C26B C21B 0.0 . .
C24B C25B C26B C30 -175.2(8) . .
O2 C21B C26B C25B -178.2(8) . .
C22B C21B C26B C25B 0.0 . .
O2 C21B C26B C30 -2.9(7) . .
C22B C21B C26B C30 175.3(8) . .
C21A C22A C27A C29A -156.6(11) . .
C23A C22A C27A C29A 21.5(15) . .
C21A C22A C27A C28A 74.3(14) . .
C23A C22A C27A C28A -107.6(13) . .
C21B C22B C27B C28B 119.9(13) . .
C23B C22B C27B C28B -59.1(17) . .
C21B C22B C27B C29B -113.6(17) . .
C23B C22B C27B C29B 67.4(18) . .
C25A C26A C30 C32B -65.1(17) . .
C21A C26A C30 C32B 105.9(16) . .
C25A C26A C30 C31 76.0(9) . .
C21A C26A C30 C31 -113.0(8) . .
C25A C26A C30 C32A -36.3(12) . .
C21A C26A C30 C32A 134.6(10) . .
C25A C26A C30 C26B -120(3) . .
C21A C26A C30 C26B 51(3) . .
C25B C26B C30 C26A 59(3) . .
C21B C26B C30 C26A -116(3) . .
C25B C26B C30 C32B -74.0(14) . .
C21B C26B C30 C32B 110.8(13) . .
C25B C26B C30 C31 76.0(9) . .
C21B C26B C30 C31 -99.3(8) . .
C25B C26B C30 C32A -40.2(11) . .
C21B C26B C30 C32A 144.6(10) . .
N1 Co1 N1S C1S -43.7(11) . 16_655
N1 Co1 N1S C1S 136.3(11) 2_665 16_655
N1 Co1 N1S C1S -133.7(11) 15_565 16_655
N1 Co1 N1S C1S 46.3(11) 16_655 16_655
N1 Co1 N1S C1S 46.3(11) . .
N1 Co1 N1S C1S -133.7(11) 2_665 .
N1 Co1 N1S C1S -43.7(11) 15_565 .
N1 Co1 N1S C1S 136.3(11) 16_655 .
N1 Co1 N1S C1S -133.7(11) . 2_665
N1 Co1 N1S C1S 46.3(11) 2_665 2_665
N1 Co1 N1S C1S 136.3(11) 15_565 2_665
N1 Co1 N1S C1S -43.7(11) 16_655 2_665
N1 Co1 N1S C1S 136.3(11) . 15_565
N1 Co1 N1S C1S -43.7(11) 2_665 15_565
N1 Co1 N1S C1S 46.3(11) 15_565 15_565
N1 Co1 N1S C1S -133.7(11) 16_655 15_565
C1S N1S C1S C2S -61.5(8) 16_655 .
C1S N1S C1S C2S -0.5(5) 2_665 .
C1S N1S C1S C2S 60.4(8) 15_565 .
Co1 N1S C1S C2S 179.5(5) . .
C1S N1S C1S C1S 61.0(7) 2_665 16_655
C1S N1S C1S C1S 121.9(14) 15_565 16_655
Co1 N1S C1S C1S -119.0(7) . 16_655
C1S N1S C1S C1S -121.9(14) 16_655 15_565
C1S N1S C1S C1S -61.0(7) 2_665 15_565
Co1 N1S C1S C1S 119.0(7) . 15_565
N1S C1S C2S C3S 1.1(9) . .
C1S C1S C2S C3S -44.2(7) 16_655 .
C1S C1S C2S C3S 45.8(6) 15_565 .
N1S C1S C2S C2S -44.2(7) . 15_565
C1S C1S C2S C2S -89.5(4) 16_655 15_565
C1S C1S C2S C2S 0.5(4) 15_565 15_565
N1S C1S C2S C2S 45.8(7) . 16_655
C1S C1S C2S C2S 0.5(4) 16_655 16_655
C1S C1S C2S C2S 90.5(4) 15_565 16_655
C1S C2S C3S C2S -62(2) . 15_565
C2S C2S C3S C2S -124(4) 16_655 15_565
C1S C2S C3S C2S 61(2) . 16_655
C2S C2S C3S C2S 124(4) 15_565 16_655
C1S C2S C3S C2S -0.5(4) . 2_665
C2S C2S C3S C2S 62(2) 15_565 2_665
C2S C2S C3S C2S -62(2) 16_655 2_665
C1S C2S C3S C4S 179.5(4) . .
C2S C2S C3S C4S -118(2) 15_565 .
C2S C2S C3S C4S 118(2) 16_655 .
C2S C3S C4S C5S -177(2) 15_565 16_655
C2S C3S C4S C5S 3(2) 16_655 16_655
C2S C3S C4S C5S -87(2) . 16_655
C2S C3S C4S C5S 93(2) 2_665 16_655
C2S C3S C4S C5S 93(2) 15_565 2_665
C2S C3S C4S C5S -87(2) 16_655 2_665
C2S C3S C4S C5S -177(2) . 2_665
C2S C3S C4S C5S 3(2) 2_665 2_665
C2S C3S C4S C5S -87(2) 15_565 .
C2S C3S C4S C5S 93(2) 16_655 .
C2S C3S C4S C5S 3(2) . .
C2S C3S C4S C5S -177(2) 2_665 .
C2S C3S C4S C5S 3(2) 15_565 15_565
C2S C3S C4S C5S -177(2) 16_655 15_565
C2S C3S C4S C5S 93(2) . 15_565
C2S C3S C4S C5S -87(2) 2_665 15_565
C5S C4S C5S C6S -67(4) 16_655 .
C5S C4S C5S C6S -3(3) 2_665 .
C5S C4S C5S C6S 62(4) 15_565 .
C3S C4S C5S C6S 177(3) . .
C5S C4S C5S C5S 65(2) 2_665 16_655
C5S C4S C5S C5S 130(5) 15_565 16_655
C3S C4S C5S C5S -115(2) . 16_655
C5S C4S C5S C5S -130(5) 16_655 15_565
C5S C4S C5S C5S -65(2) 2_665 15_565
C3S C4S C5S C5S 115(2) . 15_565
C4S C5S C6S N2S 4(6) . .
C5S C5S C6S N2S -42(4) 16_655 .
C5S C5S C6S N2S 48(4) 15_565 .
C4S C5S C6S C6S 49(5) . 16_655
C5S C5S C6S C6S 2(3) 16_655 16_655
C5S C5S C6S C6S 92(3) 15_565 16_655
C4S C5S C6S C6S -41(5) . 15_565
C5S C5S C6S C6S -88(3) 16_655 15_565
C5S C5S C6S C6S 2(3) 15_565 15_565
C5S C6S N2S C6S -74(4) . 15_565
C6S C6S N2S C6S -143(5) 16_655 15_565
C5S C6S N2S C6S 69(4) . 16_655
C6S C6S N2S C6S 143(5) 15_565 16_655
C5S C6S N2S C6S -2(3) . 2_665
C6S C6S N2S C6S -71(2) 16_655 2_665
C6S C6S N2S C6S 71(2) 15_565 2_665
